data_7121767
loop_
_publ_author_name
'Fotopoulou, Eirini'
'Mart\'inez-Lillo, Jose'
'Siczek, Milosz'
'Lis, Tadeusz'
'Tangoulis, Vassilis'
'Evangelisti, Marco'
'Brechin, Euan K.'
'Milios, Constantinos J.'

_publ_section_title
;
 A [Cr<sub>2</sub>Ni] coordination polymer: slow relaxation of
 magnetization in quasi-one-dimensional ferromagnetic chains.
;
_journal_issue 48
_journal_name_full 'Chemical communications (Cambridge, England)'
_journal_page_first 6153
_journal_page_last 6156
_journal_paper_doi 10.1039/c8cc02583e
_journal_volume 54
_journal_year 2018
_chemical_formula_moiety 'C62 H60 Cr2 N4 Ni O14'
_chemical_formula_sum 'C62 H60 Cr2 N4 Ni O14'
_chemical_formula_weight 1247.85
_space_group_crystal_system triclinic
_space_group_IT_number 2
_space_group_name_Hall '-P 1'
_space_group_name_H-M_alt 'P -1'
_symmetry_space_group_name_Hall '-P 1'
_symmetry_space_group_name_H-M 'P -1'
_atom_sites_solution_hydrogens mixed
_audit_creation_method SHELXL-2013
_audit_update_record
;
2018-03-30 deposited with the CCDC.
2018-05-29 downloaded from the CCDC.
;
_cell_angle_alpha 118.00(5)
_cell_angle_beta 103.90(5)
_cell_angle_gamma 92.20(5)
_cell_formula_units_Z 1
_cell_length_a 8.8310(18)
_cell_length_b 13.443(4)
_cell_length_c 13.675(4)
_cell_measurement_reflns_used 3828
_cell_measurement_temperature 80(2)
_cell_measurement_theta_max 25
_cell_measurement_theta_min 2.8
_cell_volume 1369.6(11)
_computing_cell_refinement 'CrysAlis RED; Oxford-Diffraction Poland, 2003'
_computing_data_collection 'CrysAlis CCD; Oxford-Diffraction Poland, 2003'
_computing_data_reduction 'CrysAlis RED; Oxford-Diffraction Poland, 2003'
_computing_structure_refinement 'SHELXL-2013 (Sheldrick, 2013)'
_computing_structure_solution 'SHELXS-97 (Sheldrick, 1990)'
_diffrn_ambient_temperature 80(2)
_diffrn_measured_fraction_theta_full 0.998
_diffrn_measured_fraction_theta_max 0.863
_diffrn_measurement_device_type 'Xcalibur, ccd camera Ruby'
_diffrn_measurement_method '\w scans'
_diffrn_radiation_type MoK\a
_diffrn_radiation_wavelength 0.71073
_diffrn_reflns_av_R_equivalents 0.0322
_diffrn_reflns_av_unetI/netI 0.0718
_diffrn_reflns_Laue_measured_fraction_full 0.998
_diffrn_reflns_Laue_measured_fraction_max 0.863
_diffrn_reflns_limit_h_max 11
_diffrn_reflns_limit_h_min -10
_diffrn_reflns_limit_k_max 16
_diffrn_reflns_limit_k_min -18
_diffrn_reflns_limit_l_max 17
_diffrn_reflns_limit_l_min -16
_diffrn_reflns_number 10133
_diffrn_reflns_point_group_measured_fraction_full 0.998
_diffrn_reflns_point_group_measured_fraction_max 0.863
_diffrn_reflns_theta_full 25.500
_diffrn_reflns_theta_max 28.817
_diffrn_reflns_theta_min 2.817
_diffrn_source 'Enhance (Mo) X-ray Source'
_exptl_absorpt_coefficient_mu 0.804
_exptl_absorpt_correction_T_max 0.865
_exptl_absorpt_correction_T_min 0.808
_exptl_absorpt_correction_type analytical
_exptl_absorpt_process_details
;
CrysAlis RED, Oxford Diffraction Ltd.,
Version 1.171.33.66 (release 28-04-2010 CrysAlis171 .NET)
(compiled Apr 28 2010,14:27:37)
Analytical numeric absorption correction using a multifaceted crystal
       model based on expressions derived by R.C. Clark & J.S.
(Clark, R. C. & Reid, J. S. (1995). Acta Cryst. A51, 887-897)
;
_exptl_crystal_colour dark-red
_exptl_crystal_density_diffrn 1.513
_exptl_crystal_description block
_exptl_crystal_F_000 648
_exptl_crystal_size_max 0.350
_exptl_crystal_size_mid 0.330
_exptl_crystal_size_min 0.230
_refine_diff_density_max 0.498
_refine_diff_density_min -0.492
_refine_diff_density_rms 0.089
_refine_ls_extinction_method none
_refine_ls_goodness_of_fit_ref 1.042
_refine_ls_hydrogen_treatment mixed
_refine_ls_matrix_type full
_refine_ls_number_parameters 385
_refine_ls_number_reflns 6177
_refine_ls_number_restraints 0
_refine_ls_restrained_S_all 1.042
_refine_ls_R_factor_all 0.0668
_refine_ls_R_factor_gt 0.0456
_refine_ls_shift/su_max 0.000
_refine_ls_shift/su_mean 0.000
_refine_ls_structure_factor_coef Fsqd
_refine_ls_weighting_details
;
 w=1/[\s^2^(Fo^2^)+(0.0275P)^2^+0.9675P]
 where P=(Fo^2^+2Fc^2^)/3
;
_refine_ls_weighting_scheme calc
_refine_ls_wR_factor_gt 0.0890
_refine_ls_wR_factor_ref 0.1029
_reflns_Friedel_coverage 0.000
_reflns_number_gt 4767
_reflns_number_total 6177
_reflns_threshold_expression 'I > 2\s(I)'
_cod_data_source_file c8cc02583e2.cif
_cod_data_source_block ef435ra
_cod_depositor_comments 'Adding full bibliography for 7121767.cif.'
_cod_original_cell_volume 1369.6(9)
_cod_database_code 7121767
_shelx_space_group_comment
;
The symmetry employed for this shelxl refinement is uniquely defined
by the following loop, which should always be used as a source of
symmetry information in preference to the above space-group names.
They are only intended as comments.
;
_shelx_estimated_absorpt_t_min 0.766
_shelx_estimated_absorpt_t_max 0.837
_shelxl_version_number 2013-2

loop_
_space_group_symop_operation_xyz
'x, y, z'
'-x, -y, -z'

loop_
_atom_site_label
_atom_site_type_symbol
_atom_site_fract_x
_atom_site_fract_y
_atom_site_fract_z
_atom_site_U_iso_or_equiv
_atom_site_adp_type
_atom_site_occupancy
_atom_site_site_symmetry_order
_atom_site_calc_flag
_atom_site_refinement_flags_posn
_atom_site_refinement_flags_adp
_atom_site_refinement_flags_occupancy
Ni Ni 0.5000 0.5000 0.5000 0.00999(12) Uani 1 2 d S . P
Cr Cr 0.83216(5) 0.44733(4) 0.21224(4) 0.01059(11) Uani 1 1 d . . .
C1A C 0.8772(3) 0.2077(2) -0.0038(2) 0.0123(5) Uani 1 1 d . . .
C2A C 0.9468(3) 0.3143(2) 0.0152(2) 0.0123(5) Uani 1 1 d . . .
O2A O 0.9211(2) 0.41387(16) 0.08728(16) 0.0146(4) Uani 1 1 d . . .
C3A C 1.0482(3) 0.3154(2) -0.0519(2) 0.0154(6) Uani 1 1 d . . .
H3A H 1.0910 0.3862 -0.0428 0.018 Uiso 1 1 calc R U .
C4A C 1.0838(3) 0.2172(2) -0.1279(2) 0.0176(6) Uani 1 1 d . . .
H4A H 1.1516 0.2210 -0.1710 0.021 Uiso 1 1 calc R U .
C5A C 1.0684(3) 0.0070(3) -0.2225(2) 0.0194(6) Uani 1 1 d . . .
H5A H 1.1395 0.0114 -0.2632 0.023 Uiso 1 1 calc R U .
C6A C 1.0109(3) -0.0972(2) -0.2387(2) 0.0188(6) Uani 1 1 d . . .
H6A H 1.0408 -0.1646 -0.2908 0.023 Uiso 1 1 calc R U .
C7A C 0.9072(3) -0.1038(2) -0.1778(2) 0.0171(6) Uani 1 1 d . . .
H7A H 0.8679 -0.1761 -0.1884 0.020 Uiso 1 1 calc R U .
C8A C 0.8621(3) -0.0073(2) -0.1032(2) 0.0154(6) Uani 1 1 d . . .
H8A H 0.7916 -0.0140 -0.0631 0.018 Uiso 1 1 calc R U .
C9A C 0.9180(3) 0.1023(2) -0.0843(2) 0.0123(5) Uani 1 1 d . . .
C10A C 1.0239(3) 0.1083(2) -0.1461(2) 0.0154(6) Uani 1 1 d . . .
C11A C 0.7561(3) 0.2004(2) 0.0481(2) 0.0123(5) Uani 1 1 d . . .
H11A H 0.7008 0.1261 0.0213 0.015 Uiso 1 1 calc R U .
N1A N 0.7159(2) 0.28555(19) 0.12776(19) 0.0118(5) Uani 1 1 d . . .
C12A C 0.5805(3) 0.2671(2) 0.1678(2) 0.0122(5) Uani 1 1 d . . .
C13A C 0.5678(3) 0.1580(2) 0.1766(2) 0.0164(6) Uani 1 1 d . . .
H13A H 0.5384 0.0911 0.0987 0.025 Uiso 1 1 calc R U .
H13B H 0.4867 0.1577 0.2144 0.025 Uiso 1 1 calc R U .
H13C H 0.6701 0.1554 0.2223 0.025 Uiso 1 1 calc R U .
C14A C 0.4271(3) 0.2691(3) 0.0878(2) 0.0193(6) Uani 1 1 d . . .
H14A H 0.4391 0.3387 0.0820 0.029 Uiso 1 1 calc R U .
H14B H 0.3391 0.2682 0.1197 0.029 Uiso 1 1 calc R U .
H14C H 0.4049 0.2018 0.0107 0.029 Uiso 1 1 calc R U .
C15A C 0.6056(3) 0.3723(2) 0.2887(2) 0.0100(5) Uani 1 1 d . . .
O15A O 0.7136(2) 0.45745(15) 0.32247(15) 0.0127(4) Uani 1 1 d . . .
O16A O 0.5168(2) 0.37054(15) 0.34598(15) 0.0120(4) Uani 1 1 d . . .
C1B C 0.7407(3) 0.7083(2) 0.2960(2) 0.0120(5) Uani 1 1 d . . .
C2B C 0.6370(3) 0.6139(2) 0.1964(2) 0.0142(6) Uani 1 1 d . . .
O2B O 0.6673(2) 0.50931(16) 0.14880(16) 0.0157(4) Uani 1 1 d . . .
C3B C 0.4912(3) 0.6324(3) 0.1392(2) 0.0183(6) Uani 1 1 d . . .
H3B H 0.4213 0.5696 0.0714 0.022 Uiso 1 1 calc R U .
C4B C 0.4519(3) 0.7373(3) 0.1800(3) 0.0184(6) Uani 1 1 d . . .
H4B H 0.3553 0.7467 0.1390 0.022 Uiso 1 1 calc R U .
C5B C 0.5040(4) 0.9435(3) 0.3247(3) 0.0242(7) Uani 1 1 d . . .
H5B H 0.4084 0.9527 0.2826 0.029 Uiso 1 1 calc R U .
C6B C 0.5949(4) 1.0356(3) 0.4254(3) 0.0255(7) Uani 1 1 d . . .
H6B H 0.5626 1.1081 0.4534 0.031 Uiso 1 1 calc R U .
C7B C 0.7366(3) 1.0216(3) 0.4869(3) 0.0237(7) Uani 1 1 d . . .
H7B H 0.7995 1.0852 0.5574 0.028 Uiso 1 1 calc R U .
C8B C 0.7857(3) 0.9178(2) 0.4469(3) 0.0180(6) Uani 1 1 d . . .
H8B H 0.8825 0.9110 0.4901 0.022 Uiso 1 1 calc R U .
C9B C 0.6950(3) 0.8205(2) 0.3425(2) 0.0146(6) Uani 1 1 d . . .
C10B C 0.5495(3) 0.8345(2) 0.2820(3) 0.0169(6) Uani 1 1 d . . .
C11B C 0.8982(3) 0.6986(2) 0.3462(2) 0.0126(5) Uani 1 1 d . . .
H11B H 0.9678 0.7680 0.4040 0.015 Uiso 1 1 calc R U .
N1B N 0.9549(2) 0.60562(18) 0.32090(18) 0.0107(5) Uani 1 1 d . . .
C12B C 1.1245(3) 0.6100(2) 0.3750(2) 0.0120(5) Uani 1 1 d . . .
C13B C 1.2248(3) 0.6361(2) 0.3091(3) 0.0169(6) Uani 1 1 d . . .
H13D H 1.1866 0.5787 0.2266 0.025 Uiso 1 1 calc R U .
H13E H 1.3361 0.6339 0.3402 0.025 Uiso 1 1 calc R U .
H13F H 1.2154 0.7123 0.3184 0.025 Uiso 1 1 calc R U .
C14B C 1.1798(3) 0.6950(2) 0.5048(2) 0.0167(6) Uani 1 1 d . . .
H14D H 1.1674 0.7720 0.5178 0.025 Uiso 1 1 calc R U .
H14E H 1.2915 0.6943 0.5364 0.025 Uiso 1 1 calc R U .
H14F H 1.1159 0.6732 0.5435 0.025 Uiso 1 1 calc R U .
C15B C 1.1398(3) 0.4896(2) 0.3586(2) 0.0121(5) Uani 1 1 d . . .
O15B O 1.2664(2) 0.47438(15) 0.40730(16) 0.0139(4) Uani 1 1 d . . .
O16B O 1.0187(2) 0.40968(15) 0.29405(16) 0.0127(4) Uani 1 1 d . . .
O1M O 0.5764(2) 0.62143(16) 0.46217(17) 0.0133(4) Uani 1 1 d . . .
H1M H 0.629(4) 0.587(3) 0.419(3) 0.053(13) Uiso 1 1 d . . .
C1M C 0.6767(3) 0.7265(2) 0.5535(2) 0.0191(6) Uani 1 1 d . . .
H1M1 H 0.6220 0.7666 0.6118 0.029 Uiso 1 1 calc R U .
H1M2 H 0.7015 0.7748 0.5217 0.029 Uiso 1 1 calc R U .
H1M3 H 0.7751 0.7098 0.5895 0.029 Uiso 1 1 calc R U .

loop_
_atom_site_aniso_label
_atom_site_aniso_U_11
_atom_site_aniso_U_22
_atom_site_aniso_U_33
_atom_site_aniso_U_23
_atom_site_aniso_U_13
_atom_site_aniso_U_12
Ni 0.0089(2) 0.0109(2) 0.0092(3) 0.0041(2) 0.00262(19) 0.00228(19)
Cr 0.0089(2) 0.0115(2) 0.0101(2) 0.00421(18) 0.00306(17) 0.00177(17)
C1A 0.0122(13) 0.0171(14) 0.0089(13) 0.0073(11) 0.0029(10) 0.0035(11)
C2A 0.0087(13) 0.0188(14) 0.0094(13) 0.0069(11) 0.0021(10) 0.0048(11)
O2A 0.0160(10) 0.0153(10) 0.0141(10) 0.0073(8) 0.0073(8) 0.0031(8)
C3A 0.0159(14) 0.0185(15) 0.0160(15) 0.0108(12) 0.0067(11) 0.0039(12)
C4A 0.0141(14) 0.0270(16) 0.0143(15) 0.0111(13) 0.0067(11) 0.0037(12)
C5A 0.0159(14) 0.0250(16) 0.0145(15) 0.0056(13) 0.0081(12) 0.0060(13)
C6A 0.0159(14) 0.0188(15) 0.0112(14) -0.0014(12) 0.0047(11) 0.0053(12)
C7A 0.0141(14) 0.0184(15) 0.0157(15) 0.0067(12) 0.0027(11) 0.0054(12)
C8A 0.0134(14) 0.0209(15) 0.0125(14) 0.0079(12) 0.0054(11) 0.0042(12)
C9A 0.0101(13) 0.0173(14) 0.0075(13) 0.0050(11) 0.0014(10) 0.0042(11)
C10A 0.0125(13) 0.0218(15) 0.0103(14) 0.0063(12) 0.0040(11) 0.0040(12)
C11A 0.0113(13) 0.0165(14) 0.0088(13) 0.0077(11) -0.0007(10) 0.0012(11)
N1A 0.0103(11) 0.0148(12) 0.0109(12) 0.0057(10) 0.0054(9) 0.0029(9)
C12A 0.0078(12) 0.0139(14) 0.0126(14) 0.0041(11) 0.0046(10) 0.0004(11)
C13A 0.0175(14) 0.0116(14) 0.0190(15) 0.0041(12) 0.0109(12) 0.0023(12)
C14A 0.0095(13) 0.0292(17) 0.0149(15) 0.0080(13) 0.0029(11) 0.0017(12)
C15A 0.0061(12) 0.0124(13) 0.0092(13) 0.0047(11) -0.0001(10) 0.0024(10)
O15A 0.0111(9) 0.0121(10) 0.0120(10) 0.0031(8) 0.0047(8) 0.0006(8)
O16A 0.0108(9) 0.0136(10) 0.0117(10) 0.0055(8) 0.0051(7) 0.0024(8)
C1B 0.0088(12) 0.0164(14) 0.0151(14) 0.0104(12) 0.0049(11) 0.0032(11)
C2B 0.0134(13) 0.0213(15) 0.0148(15) 0.0118(12) 0.0086(11) 0.0077(12)
O2B 0.0137(10) 0.0183(11) 0.0117(10) 0.0054(8) 0.0022(8) 0.0043(8)
C3B 0.0150(14) 0.0282(17) 0.0136(15) 0.0117(13) 0.0040(11) 0.0068(13)
C4B 0.0119(13) 0.0302(17) 0.0225(16) 0.0196(14) 0.0059(12) 0.0103(13)
C5B 0.0186(15) 0.0260(17) 0.040(2) 0.0234(16) 0.0109(14) 0.0123(14)
C6B 0.0249(17) 0.0138(15) 0.044(2) 0.0158(15) 0.0160(15) 0.0089(13)
C7B 0.0201(16) 0.0154(15) 0.0336(19) 0.0104(14) 0.0079(14) 0.0044(13)
C8B 0.0155(14) 0.0166(15) 0.0268(17) 0.0130(13) 0.0090(12) 0.0045(12)
C9B 0.0173(14) 0.0174(15) 0.0181(15) 0.0135(12) 0.0096(12) 0.0073(12)
C10B 0.0137(14) 0.0218(16) 0.0233(16) 0.0158(13) 0.0084(12) 0.0070(12)
C11B 0.0131(13) 0.0134(14) 0.0130(14) 0.0075(11) 0.0046(11) 0.0023(11)
N1B 0.0088(11) 0.0136(12) 0.0100(11) 0.0065(10) 0.0021(9) 0.0026(9)
C12B 0.0081(12) 0.0131(14) 0.0125(14) 0.0055(11) 0.0004(10) 0.0039(11)
C13B 0.0132(14) 0.0219(15) 0.0215(16) 0.0147(13) 0.0061(12) 0.0046(12)
C14B 0.0159(14) 0.0144(14) 0.0138(15) 0.0043(12) 0.0002(11) 0.0025(12)
C15B 0.0121(13) 0.0158(14) 0.0109(13) 0.0068(11) 0.0069(11) 0.0050(11)
O15B 0.0101(9) 0.0175(10) 0.0150(10) 0.0088(8) 0.0028(8) 0.0061(8)
O16B 0.0104(9) 0.0112(10) 0.0155(10) 0.0062(8) 0.0030(8) 0.0021(8)
O1M 0.0145(10) 0.0125(10) 0.0118(10) 0.0047(8) 0.0049(8) 0.0016(8)
C1M 0.0219(15) 0.0154(15) 0.0164(15) 0.0052(12) 0.0054(12) 0.0008(12)

loop_
_atom_type_symbol
_atom_type_description
_atom_type_scat_dispersion_real
_atom_type_scat_dispersion_imag
_atom_type_scat_source
C C 0.0033 0.0016 'International Tables Vol C Tables 4.2.6.8 and 6.1.1.4'
H H 0.0000 0.0000 'International Tables Vol C Tables 4.2.6.8 and 6.1.1.4'
N N 0.0061 0.0033 'International Tables Vol C Tables 4.2.6.8 and 6.1.1.4'
O O 0.0106 0.0060 'International Tables Vol C Tables 4.2.6.8 and 6.1.1.4'
Cr Cr 0.3209 0.6236 'International Tables Vol C Tables 4.2.6.8 and 6.1.1.4'
Ni Ni 0.3393 1.1124 'International Tables Vol C Tables 4.2.6.8 and 6.1.1.4'

loop_
_geom_angle_atom_site_label_1
_geom_angle_atom_site_label_2
_geom_angle_atom_site_label_3
_geom_angle
_geom_angle_site_symmetry_1
_geom_angle_site_symmetry_3
O16A Ni O16A 180.0 2_666 .
O16A Ni O15B 83.87(10) 2_666 2_766
O16A Ni O15B 96.13(10) . 2_766
O16A Ni O15B 96.13(10) 2_666 1_455
O16A Ni O15B 83.87(10) . 1_455
O15B Ni O15B 180.0 2_766 1_455
O16A Ni O1M 90.86(8) 2_666 2_666
O16A Ni O1M 89.14(8) . 2_666
O15B Ni O1M 94.36(9) 2_766 2_666
O15B Ni O1M 85.64(9) 1_455 2_666
O16A Ni O1M 89.14(8) 2_666 .
O16A Ni O1M 90.86(8) . .
O15B Ni O1M 85.64(9) 2_766 .
O15B Ni O1M 94.36(9) 1_455 .
O1M Ni O1M 180.0 2_666 .
O2A Cr O2B 90.54(9) . .
O2A Cr O16B 90.78(8) . .
O2B Cr O16B 170.77(8) . .
O2A Cr O15A 170.20(8) . .
O2B Cr O15A 87.82(8) . .
O16B Cr O15A 92.39(8) . .
O2A Cr N1B 97.56(10) . .
O2B Cr N1B 89.68(10) . .
O16B Cr N1B 81.09(10) . .
O15A Cr N1B 92.09(9) . .
O2A Cr N1A 89.98(10) . .
O2B Cr N1A 96.76(10) . .
O16B Cr N1A 92.37(10) . .
O15A Cr N1A 80.63(9) . .
N1B Cr N1A 170.05(9) . .
C2A C1A C11A 121.1(2) . .
C2A C1A C9A 120.0(2) . .
C11A C1A C9A 118.7(2) . .
O2A C2A C1A 124.9(2) . .
O2A C2A C3A 116.2(2) . .
C1A C2A C3A 118.8(2) . .
C2A O2A Cr 126.88(17) . .
C4A C3A C2A 120.9(3) . .
C4A C3A H3A 119.5 . .
C2A C3A H3A 119.5 . .
C3A C4A C10A 122.6(2) . .
C3A C4A H4A 118.7 . .
C10A C4A H4A 118.7 . .
C6A C5A C10A 121.0(3) . .
C6A C5A H5A 119.5 . .
C10A C5A H5A 119.5 . .
C5A C6A C7A 119.6(3) . .
C5A C6A H6A 120.2 . .
C7A C6A H6A 120.2 . .
C8A C7A C6A 120.7(3) . .
C8A C7A H7A 119.6 . .
C6A C7A H7A 119.6 . .
C7A C8A C9A 121.7(2) . .
C7A C8A H8A 119.2 . .
C9A C8A H8A 119.2 . .
C8A C9A C10A 117.2(2) . .
C8A C9A C1A 123.8(2) . .
C10A C9A C1A 118.9(2) . .
C5A C10A C4A 121.6(2) . .
C5A C10A C9A 119.8(3) . .
C4A C10A C9A 118.6(2) . .
N1A C11A C1A 126.0(3) . .
N1A C11A H11A 117.0 . .
C1A C11A H11A 117.0 . .
C11A N1A C12A 120.6(2) . .
C11A N1A Cr 124.44(18) . .
C12A N1A Cr 114.86(17) . .
N1A C12A C13A 114.3(2) . .
N1A C12A C14A 108.7(2) . .
C13A C12A C14A 111.0(2) . .
N1A C12A C15A 105.9(2) . .
C13A C12A C15A 109.4(2) . .
C14A C12A C15A 107.1(2) . .
C12A C13A H13A 109.5 . .
C12A C13A H13B 109.5 . .
H13A C13A H13B 109.5 . .
C12A C13A H13C 109.5 . .
H13A C13A H13C 109.5 . .
H13B C13A H13C 109.5 . .
C12A C14A H14A 109.5 . .
C12A C14A H14B 109.5 . .
H14A C14A H14B 109.5 . .
C12A C14A H14C 109.5 . .
H14A C14A H14C 109.5 . .
H14B C14A H14C 109.5 . .
O16A C15A O15A 123.8(2) . .
O16A C15A C12A 118.0(2) . .
O15A C15A C12A 118.2(2) . .
C15A O15A Cr 117.40(17) . .
C15A O16A Ni 128.50(18) . .
C2B C1B C11B 121.2(2) . .
C2B C1B C9B 120.0(2) . .
C11B C1B C9B 118.5(3) . .
O2B C2B C1B 124.4(2) . .
O2B C2B C3B 116.8(3) . .
C1B C2B C3B 118.8(3) . .
C2B O2B Cr 128.32(18) . .
C4B C3B C2B 121.0(3) . .
C4B C3B H3B 119.5 . .
C2B C3B H3B 119.5 . .
C3B C4B C10B 122.5(3) . .
C3B C4B H4B 118.8 . .
C10B C4B H4B 118.8 . .
C6B C5B C10B 121.2(3) . .
C6B C5B H5B 119.4 . .
C10B C5B H5B 119.4 . .
C5B C6B C7B 119.1(3) . .
C5B C6B H6B 120.4 . .
C7B C6B H6B 120.4 . .
C8B C7B C6B 121.2(3) . .
C8B C7B H7B 119.4 . .
C6B C7B H7B 119.4 . .
C7B C8B C9B 121.3(3) . .
C7B C8B H8B 119.3 . .
C9B C8B H8B 119.3 . .
C8B C9B C10B 117.3(3) . .
C8B C9B C1B 123.8(3) . .
C10B C9B C1B 118.9(3) . .
C5B C10B C4B 121.4(3) . .
C5B C10B C9B 119.8(3) . .
C4B C10B C9B 118.7(3) . .
N1B C11B C1B 126.7(3) . .
N1B C11B H11B 116.6 . .
C1B C11B H11B 116.6 . .
C11B N1B C12B 120.4(2) . .
C11B N1B Cr 125.43(19) . .
C12B N1B Cr 114.14(17) . .
N1B C12B C14B 112.6(2) . .
N1B C12B C15B 106.7(2) . .
C14B C12B C15B 107.8(2) . .
N1B C12B C13B 108.5(2) . .
C14B C12B C13B 112.3(2) . .
C15B C12B C13B 108.7(2) . .
C12B C13B H13D 109.5 . .
C12B C13B H13E 109.5 . .
H13D C13B H13E 109.5 . .
C12B C13B H13F 109.5 . .
H13D C13B H13F 109.5 . .
H13E C13B H13F 109.5 . .
C12B C14B H14D 109.5 . .
C12B C14B H14E 109.5 . .
H14D C14B H14E 109.5 . .
C12B C14B H14F 109.5 . .
H14D C14B H14F 109.5 . .
H14E C14B H14F 109.5 . .
O15B C15B O16B 123.2(2) . .
O15B C15B C12B 119.1(2) . .
O16B C15B C12B 117.7(2) . .
C15B O15B Ni 162.16(18) . 1_655
C15B O16B Cr 117.30(17) . .
C1M O1M Ni 119.49(16) . .
C1M O1M H1M 107(3) . .
Ni O1M H1M 102(3) . .
O1M C1M H1M1 109.5 . .
O1M C1M H1M2 109.5 . .
H1M1 C1M H1M2 109.5 . .
O1M C1M H1M3 109.5 . .
H1M1 C1M H1M3 109.5 . .
H1M2 C1M H1M3 109.5 . .

loop_
_geom_bond_atom_site_label_1
_geom_bond_atom_site_label_2
_geom_bond_distance
_geom_bond_site_symmetry_2
Ni O16A 2.053(2) 2_666
Ni O16A 2.053(2) .
Ni O15B 2.064(2) 2_766
Ni O15B 2.064(2) 1_455
Ni O1M 2.0649(19) 2_666
Ni O1M 2.0650(19) .
Cr O2A 1.9208(19) .
Cr O2B 1.932(2) .
Cr O16B 1.983(2) .
Cr O15A 1.9911(19) .
Cr N1B 1.998(3) .
Cr N1A 2.004(3) .
C1A C2A 1.417(4) .
C1A C11A 1.442(3) .
C1A C9A 1.453(4) .
C2A O2A 1.306(3) .
C2A C3A 1.432(3) .
C3A C4A 1.351(4) .
C3A H3A 0.9500 .
C4A C10A 1.422(4) .
C4A H4A 0.9500 .
C5A C6A 1.367(4) .
C5A C10A 1.415(4) .
C5A H5A 0.9500 .
C6A C7A 1.403(4) .
C6A H6A 0.9500 .
C7A C8A 1.369(4) .
C7A H7A 0.9500 .
C8A C9A 1.416(4) .
C8A H8A 0.9500 .
C9A C10A 1.426(3) .
C11A N1A 1.292(3) .
C11A H11A 0.9500 .
N1A C12A 1.487(3) .
C12A C13A 1.528(4) .
C12A C14A 1.534(4) .
C12A C15A 1.545(4) .
C13A H13A 0.9800 .
C13A H13B 0.9800 .
C13A H13C 0.9800 .
C14A H14A 0.9800 .
C14A H14B 0.9800 .
C14A H14C 0.9800 .
C15A O16A 1.241(3) .
C15A O15A 1.281(3) .
C1B C2B 1.411(4) .
C1B C11B 1.436(4) .
C1B C9B 1.453(4) .
C2B O2B 1.314(3) .
C2B C3B 1.433(4) .
C3B C4B 1.346(4) .
C3B H3B 0.9500 .
C4B C10B 1.422(4) .
C4B H4B 0.9500 .
C5B C6B 1.365(5) .
C5B C10B 1.416(4) .
C5B H5B 0.9500 .
C6B C7B 1.403(4) .
C6B H6B 0.9500 .
C7B C8B 1.370(4) .
C7B H7B 0.9500 .
C8B C9B 1.417(4) .
C8B H8B 0.9500 .
C9B C10B 1.423(4) .
C11B N1B 1.287(3) .
C11B H11B 0.9500 .
N1B C12B 1.488(3) .
C12B C14B 1.526(4) .
C12B C15B 1.542(4) .
C12B C13B 1.542(4) .
C13B H13D 0.9800 .
C13B H13E 0.9800 .
C13B H13F 0.9800 .
C14B H14D 0.9800 .
C14B H14E 0.9800 .
C14B H14F 0.9800 .
C15B O15B 1.234(3) .
C15B O16B 1.283(3) .
O15B Ni 2.064(2) 1_655
O1M C1M 1.433(4) .
O1M H1M 0.82(4) .
C1M H1M1 0.9800 .
C1M H1M2 0.9800 .
C1M H1M3 0.9800 .

loop_
_geom_hbond_atom_site_label_D
_geom_hbond_atom_site_label_H
_geom_hbond_atom_site_label_A
_geom_hbond_distance_DH
_geom_hbond_distance_HA
_geom_hbond_distance_DA
_geom_hbond_angle_DHA
_geom_hbond_site_symmetry_A
C13B H13E O1M 0.98 2.43 3.373(4) 161.2 1_655
O1M H1M O15A 0.82(4) 1.94(4) 2.709(3) 157(4) .

loop_
_geom_torsion_atom_site_label_1
_geom_torsion_atom_site_label_2
_geom_torsion_atom_site_label_3
_geom_torsion_atom_site_label_4
_geom_torsion
_geom_torsion_site_symmetry_4
C11A C1A C2A O2A 6.7(4) .
C9A C1A C2A O2A -178.4(2) .
C11A C1A C2A C3A -170.5(2) .
C9A C1A C2A C3A 4.3(4) .
C1A C2A O2A Cr 17.4(4) .
C3A C2A O2A Cr -165.33(18) .
O2A C2A C3A C4A 179.2(3) .
C1A C2A C3A C4A -3.3(4) .
C2A C3A C4A C10A 0.1(4) .
C10A C5A C6A C7A -0.6(4) .
C5A C6A C7A C8A 0.6(4) .
C6A C7A C8A C9A -0.2(4) .
C7A C8A C9A C10A -0.1(4) .
C7A C8A C9A C1A -178.3(3) .
C2A C1A C9A C8A 175.9(2) .
C11A C1A C9A C8A -9.2(4) .
C2A C1A C9A C10A -2.2(4) .
C11A C1A C9A C10A 172.7(2) .
C6A C5A C10A C4A 179.6(3) .
C6A C5A C10A C9A 0.3(4) .
C3A C4A C10A C5A -177.1(3) .
C3A C4A C10A C9A 2.1(4) .
C8A C9A C10A C5A 0.0(4) .
C1A C9A C10A C5A 178.3(3) .
C8A C9A C10A C4A -179.2(2) .
C1A C9A C10A C4A -1.0(4) .
C2A C1A C11A N1A -11.1(4) .
C9A C1A C11A N1A 174.0(3) .
C1A C11A N1A C12A 175.4(2) .
C1A C11A N1A Cr -8.1(4) .
C11A N1A C12A C13A 38.5(3) .
Cr N1A C12A C13A -138.37(19) .
C11A N1A C12A C14A -86.2(3) .
Cr N1A C12A C14A 97.0(2) .
C11A N1A C12A C15A 159.0(2) .
Cr N1A C12A C15A -17.8(2) .
N1A C12A C15A O16A -172.0(2) .
C13A C12A C15A O16A -48.3(3) .
C14A C12A C15A O16A 72.1(3) .
N1A C12A C15A O15A 10.1(3) .
C13A C12A C15A O15A 133.8(2) .
C14A C12A C15A O15A -105.8(3) .
O16A C15A O15A Cr -175.46(19) .
C12A C15A O15A Cr 2.3(3) .
O15A C15A O16A Ni 5.0(4) .
C12A C15A O16A Ni -172.79(16) .
C11B C1B C2B O2B 7.0(4) .
C9B C1B C2B O2B -179.4(2) .
C11B C1B C2B C3B -170.2(2) .
C9B C1B C2B C3B 3.5(4) .
C1B C2B O2B Cr 13.2(4) .
C3B C2B O2B Cr -169.55(17) .
O2B C2B C3B C4B -178.3(2) .
C1B C2B C3B C4B -1.0(4) .
C2B C3B C4B C10B -1.2(4) .
C10B C5B C6B C7B 0.4(5) .
C5B C6B C7B C8B 0.8(5) .
C6B C7B C8B C9B -0.4(4) .
C7B C8B C9B C10B -1.2(4) .
C7B C8B C9B C1B -179.8(3) .
C2B C1B C9B C8B 174.8(2) .
C11B C1B C9B C8B -11.4(4) .
C2B C1B C9B C10B -3.9(4) .
C11B C1B C9B C10B 169.9(2) .
C6B C5B C10B C4B 177.2(3) .
C6B C5B C10B C9B -2.0(4) .
C3B C4B C10B C5B -178.6(3) .
C3B C4B C10B C9B 0.7(4) .
C8B C9B C10B C5B 2.3(4) .
C1B C9B C10B C5B -178.9(2) .
C8B C9B C10B C4B -177.0(2) .
C1B C9B C10B C4B 1.8(4) .
C2B C1B C11B N1B -11.0(4) .
C9B C1B C11B N1B 175.2(2) .
C1B C11B N1B C12B 175.9(2) .
C1B C11B N1B Cr -4.9(4) .
C11B N1B C12B C14B 44.0(3) .
Cr N1B C12B C14B -135.24(19) .
C11B N1B C12B C15B 162.2(2) .
Cr N1B C12B C15B -17.1(2) .
C11B N1B C12B C13B -80.9(3) .
Cr N1B C12B C13B 99.8(2) .
N1B C12B C15B O15B -172.1(2) .
C14B C12B C15B O15B -50.9(3) .
C13B C12B C15B O15B 71.1(3) .
N1B C12B C15B O16B 7.9(3) .
C14B C12B C15B O16B 129.1(2) .
C13B C12B C15B O16B -108.9(2) .
O16B C15B O15B Ni 171.7(4) 1_655
C12B C15B O15B Ni -8.3(7) 1_655
O15B C15B O16B Cr -174.82(19) .
C12B C15B O16B Cr 5.2(3) .
